data_4347566
loop_
_publ_author_name
'Tanifuji, Kazuki'
'Tajima, Shunichi'
'Ohki, Yasuhiro'
'Tatsumi, Kazuyuki'

_publ_section_title
;
 Interconversion between [Fe4S4] and [Fe2S2] Clusters Bearing Amide
 Ligands.
;
_journal_issue 9
_journal_name_full 'Inorganic chemistry'
_journal_page_first 4512
_journal_page_last 4518
_journal_paper_doi 10.1021/acs.inorgchem.6b00352
_journal_volume 55
_journal_year 2016
_chemical_formula_moiety 'C24 H50 Fe2 N4 S2 Si4'
_chemical_formula_sum 'C24 H50 Fe2 N4 S2 Si4'
_chemical_formula_weight 682.84
_space_group_IT_number 2
_space_group_name_Hall '-P 1'
_space_group_name_H-M_alt 'P -1'
_symmetry_cell_setting triclinic
_symmetry_Int_Tables_number 2
_symmetry_space_group_name_Hall '-P 1'
_symmetry_space_group_name_H-M 'P -1'
_atom_sites_solution_hydrogens geom
_atom_sites_solution_primary direct
_atom_sites_solution_secondary difmap
_cell_angle_alpha 108.444(4)
_cell_angle_beta 99.449(3)
_cell_angle_gamma 109.722(7)
_cell_formula_units_Z 1
_cell_length_a 9.016(5)
_cell_length_b 9.904(6)
_cell_length_c 12.038(7)
_cell_measurement_reflns_used 8404
_cell_measurement_temperature 173
_cell_measurement_theta_max 27.50
_cell_measurement_theta_min 3.10
_cell_volume 914.6(9)
_computing_cell_refinement 'CrystalClear-SM Expert 2.0 r4'
_computing_data_collection 'CrystalClear-SM Expert 2.0 r4 (Rigaku, 2009)'
_computing_data_reduction 'CrystalClear-SM Expert 2.0 r4'
_computing_molecular_graphics 'CrystalStructure 4.0'
_computing_publication_material 'CrystalStructure 4.0 (Rigaku, 2011)'
_computing_structure_refinement 'SHELXL97 (Sheldrick, 2008)'
_computing_structure_solution 'SHELXS97 (Sheldrick, 2008)'
_diffrn_ambient_temperature 173
_diffrn_detector_area_resol_mean 7.111
_diffrn_measured_fraction_theta_full 0.985
_diffrn_measured_fraction_theta_max 0.985
_diffrn_measurement_device_type 'Rigaku Saturn724'
_diffrn_measurement_method \w
_diffrn_radiation_type 'Mo K\a'
_diffrn_radiation_wavelength 0.71075
_diffrn_reflns_av_R_equivalents 0.0446
_diffrn_reflns_limit_h_max 11
_diffrn_reflns_limit_h_min -11
_diffrn_reflns_limit_k_max 12
_diffrn_reflns_limit_k_min -12
_diffrn_reflns_limit_l_max 15
_diffrn_reflns_limit_l_min -15
_diffrn_reflns_number 11157
_diffrn_reflns_theta_full 27.49
_diffrn_reflns_theta_max 27.49
_diffrn_reflns_theta_min 3.13
_diffrn_standards_number 0
_exptl_absorpt_coefficient_mu 1.056
_exptl_absorpt_correction_T_max 0.989
_exptl_absorpt_correction_T_min 0.756
_exptl_absorpt_correction_type multi-scan
_exptl_absorpt_process_details 'REQAB (Rigaku, 1998)'
_exptl_crystal_colour black
_exptl_crystal_density_diffrn 1.240
_exptl_crystal_density_method 'not measured'
_exptl_crystal_description plate
_exptl_crystal_F_000 362.00
_exptl_crystal_size_max 0.050
_exptl_crystal_size_mid 0.030
_exptl_crystal_size_min 0.010
_refine_diff_density_max 0.54
_refine_diff_density_min -0.63
_refine_ls_extinction_method none
_refine_ls_goodness_of_fit_ref 1.027
_refine_ls_hydrogen_treatment constr
_refine_ls_number_parameters 170
_refine_ls_number_reflns 4132
_refine_ls_number_restraints 0
_refine_ls_R_factor_gt 0.0402
_refine_ls_shift/su_max 0.001
_refine_ls_structure_factor_coef Fsqd
_refine_ls_weighting_details 'w = 1/[\s^2^(Fo^2^)+(0.0696P)^2^+0.0000P] where P=(Fo^2^+2Fc^2^)/3'
_refine_ls_weighting_scheme calc
_refine_ls_wR_factor_ref 0.1148
_reflns_number_gt 3429
_reflns_number_total 4132
_reflns_threshold_expression F^2^>2.0\s(F^2^)
_cod_data_source_file ic6b00352_si_003.cif
_cod_data_source_block 2c
_cod_database_code 4347566

loop_
_symmetry_equiv_pos_site_id
_symmetry_equiv_pos_as_xyz
1 +X,+Y,+Z
2 -X,-Y,-Z

loop_
_atom_site_label
_atom_site_type_symbol
_atom_site_fract_x
_atom_site_fract_y
_atom_site_fract_z
_atom_site_U_iso_or_equiv
_atom_site_adp_type
_atom_site_occupancy
_atom_site_symmetry_multiplicity
_atom_site_calc_flag
_atom_site_refinement_flags
Fe1 Fe 0.12746(3) 0.09911(3) 0.60521(2) 0.02771(11) Uani 1 2 d .
S1 S 0.06896(7) -0.14495(6) 0.48854(5) 0.03370(15) Uani 1 2 d .
Si1 Si 0.24292(9) 0.04375(9) 0.83695(6) 0.04224(18) Uani 1 2 d .
Si2 Si 0.12395(10) 0.30503(9) 0.85930(6) 0.04434(19) Uani 1 2 d .
N1 N 0.1830(2) 0.1637(2) 0.78041(16) 0.0310(4) Uani 1 2 d .
N2 N 0.3398(2) 0.2248(2) 0.57011(16) 0.0334(4) Uani 1 2 d .
C1 C 0.3997(4) -0.0049(4) 0.7698(3) 0.0629(8) Uani 1 2 d .
C2 C 0.0587(5) -0.1440(4) 0.7988(4) 0.0707(9) Uani 1 2 d .
C3 C 0.3374(6) 0.1272(5) 1.0072(3) 0.0880(14) Uani 1 2 d .
C4 C -0.1031(6) 0.2160(5) 0.8418(5) 0.0908(14) Uani 1 2 d .
C5 C 0.1643(5) 0.4640(3) 0.8015(3) 0.0630(8) Uani 1 2 d .
C6 C 0.2399(8) 0.4102(5) 1.0270(3) 0.117(2) Uani 1 2 d .
C7 C 0.4852(3) 0.3154(3) 0.6572(2) 0.0461(6) Uani 1 2 d .
C8 C 0.6281(3) 0.3896(3) 0.6332(3) 0.0515(6) Uani 1 2 d .
C9 C 0.6247(3) 0.3725(3) 0.5142(2) 0.0390(5) Uani 1 2 d .
C10 C 0.4740(3) 0.2792(3) 0.4241(2) 0.0429(5) Uani 1 2 d .
C11 C 0.3363(3) 0.2085(3) 0.4546(2) 0.0408(5) Uani 1 2 d .
C12 C 0.7782(4) 0.4490(3) 0.4847(3) 0.0540(7) Uani 1 2 d .
H1A H 0.35985 -0.04284 0.68009 0.0754 Uiso 1 2 calc R
H1B H 0.41791 -0.08629 0.79199 0.0754 Uiso 1 2 calc R
H1C H 0.50395 0.08904 0.80188 0.0754 Uiso 1 2 calc R
H2A H 0.00736 -0.19695 0.70957 0.0849 Uiso 1 2 calc R
H2B H -0.0218 -0.12046 0.83804 0.0849 Uiso 1 2 calc R
H2C H 0.09468 -0.21228 0.82913 0.0849 Uiso 1 2 calc R
H3A H 0.25924 0.1536 1.04783 0.1057 Uiso 1 2 calc R
H3B H 0.43908 0.22176 1.03225 0.1057 Uiso 1 2 calc R
H3C H 0.36337 0.04982 1.03095 0.1057 Uiso 1 2 calc R
H4A H -0.12992 0.12153 0.85886 0.1090 Uiso 1 2 calc R
H4B H -0.16714 0.18837 0.75766 0.1090 Uiso 1 2 calc R
H4C H -0.13062 0.29154 0.89977 0.1090 Uiso 1 2 calc R
H5A H 0.27687 0.49841 0.79522 0.0756 Uiso 1 2 calc R
H5B H 0.1523 0.55257 0.85864 0.0756 Uiso 1 2 calc R
H5C H 0.08483 0.42456 0.72032 0.0756 Uiso 1 2 calc R
H6A H 0.22436 0.50666 1.0606 0.1402 Uiso 1 2 calc R
H6B H 0.35781 0.43608 1.03866 0.1402 Uiso 1 2 calc R
H6C H 0.19818 0.3429 1.06971 0.1402 Uiso 1 2 calc R
H7 H 0.49041 0.32942 0.73976 0.0553 Uiso 1 2 calc R
H8 H 0.72874 0.45239 0.69841 0.0618 Uiso 1 2 calc R
H10 H 0.46555 0.26392 0.34094 0.0514 Uiso 1 2 calc R
H11 H 0.23414 0.14531 0.39097 0.0489 Uiso 1 2 calc R
H12A H 0.77786 0.54218 0.47255 0.0648 Uiso 1 2 calc R
H12B H 0.7817 0.37536 0.40943 0.0648 Uiso 1 2 calc R
H12C H 0.87548 0.47948 0.55273 0.0648 Uiso 1 2 calc R

loop_
_atom_site_aniso_label
_atom_site_aniso_U_11
_atom_site_aniso_U_22
_atom_site_aniso_U_33
_atom_site_aniso_U_12
_atom_site_aniso_U_13
_atom_site_aniso_U_23
Fe1 0.02388(16) 0.02951(18) 0.02536(17) 0.00886(12) 0.00576(11) 0.00886(13)
S1 0.0326(3) 0.0322(3) 0.0329(3) 0.0154(2) 0.0049(2) 0.0094(2)
Si1 0.0492(4) 0.0556(4) 0.0338(3) 0.0323(3) 0.0127(3) 0.0212(3)
Si2 0.0650(5) 0.0433(4) 0.0327(3) 0.0311(4) 0.0190(3) 0.0137(3)
N1 0.0297(9) 0.0356(9) 0.0256(8) 0.0126(7) 0.0078(7) 0.0112(7)
N2 0.0289(9) 0.0361(10) 0.0301(9) 0.0091(7) 0.0103(7) 0.0111(8)
C1 0.0539(17) 0.088(2) 0.0565(16) 0.0492(18) 0.0113(14) 0.0232(16)
C2 0.089(3) 0.064(2) 0.085(2) 0.0376(19) 0.036(2) 0.0490(19)
C3 0.123(4) 0.120(3) 0.0399(15) 0.086(3) 0.0061(18) 0.0254(19)
C4 0.097(3) 0.111(3) 0.127(4) 0.074(3) 0.085(3) 0.067(3)
C5 0.093(3) 0.0401(14) 0.0474(15) 0.0278(16) 0.0079(15) 0.0142(13)
C6 0.231(7) 0.095(3) 0.0314(15) 0.112(4) 0.007(2) 0.0025(17)
C7 0.0338(12) 0.0517(14) 0.0312(11) -0.0003(10) 0.0064(9) 0.0113(11)
C8 0.0337(12) 0.0513(15) 0.0490(14) -0.0014(11) 0.0077(11) 0.0175(12)
C9 0.0378(12) 0.0336(11) 0.0531(13) 0.0165(10) 0.0237(11) 0.0201(11)
C10 0.0448(13) 0.0525(14) 0.0413(12) 0.0232(12) 0.0224(11) 0.0233(12)
C11 0.0331(11) 0.0527(14) 0.0322(11) 0.0155(10) 0.0095(9) 0.0143(10)
C12 0.0481(15) 0.0486(15) 0.0766(19) 0.0175(12) 0.0355(14) 0.0336(15)

loop_
_atom_type_symbol
_atom_type_description
_atom_type_scat_dispersion_real
_atom_type_scat_dispersion_imag
_atom_type_scat_source
Fe Fe 0.3463 0.8444
;
International Tables for Crystallography
(1992, Vol. C, Tables 4.2.6.8 and 6.1.1.4)
;
S S 0.1246 0.1234
;
International Tables for Crystallography
(1992, Vol. C, Tables 4.2.6.8 and 6.1.1.4)
;
N N 0.0061 0.0033
;
International Tables for Crystallography
(1992, Vol. C, Tables 4.2.6.8 and 6.1.1.4)
;
Si Si 0.0817 0.0704
;
International Tables for Crystallography
(1992, Vol. C, Tables 4.2.6.8 and 6.1.1.4)
;
C C 0.0033 0.0016
;
International Tables for Crystallography
(1992, Vol. C, Tables 4.2.6.8 and 6.1.1.4)
;
H H 0.0000 0.0000
;
International Tables for Crystallography
(1992, Vol. C, Table 6.1.1.4)
;

loop_
_geom_angle_atom_site_label_1
_geom_angle_atom_site_label_2
_geom_angle_atom_site_label_3
_geom_angle
_geom_angle_publ_flag
_geom_angle_site_symmetry_1
_geom_angle_site_symmetry_3
Fe1 Fe1 S1 51.58(2) yes 2_556 .
Fe1 Fe1 S1 51.69(4) yes 2_556 2_556
Fe1 Fe1 N1 141.34(6) yes 2_556 .
Fe1 Fe1 N2 112.29(6) yes 2_556 .
S1 Fe1 S1 103.27(4) yes . 2_556
S1 Fe1 N1 119.10(7) yes . .
S1 Fe1 N2 102.64(6) yes . .
S1 Fe1 N1 118.88(8) yes 2_556 .
S1 Fe1 N2 104.60(8) yes 2_556 .
N1 Fe1 N2 106.36(7) yes . .
Fe1 S1 Fe1 76.73(4) yes . 2_556
N1 Si1 C1 110.97(16) yes . .
N1 Si1 C2 110.23(17) yes . .
N1 Si1 C3 115.29(19) yes . .
C1 Si1 C2 108.67(19) yes . .
C1 Si1 C3 105.8(2) yes . .
C2 Si1 C3 105.6(2) yes . .
N1 Si2 C4 110.26(17) yes . .
N1 Si2 C5 111.47(16) yes . .
N1 Si2 C6 114.2(2) yes . .
C4 Si2 C5 108.3(2) yes . .
C4 Si2 C6 108.3(3) yes . .
C5 Si2 C6 104.02(18) yes . .
Fe1 N1 Si1 115.71(11) yes . .
Fe1 N1 Si2 116.76(13) yes . .
Si1 N1 Si2 125.75(13) yes . .
Fe1 N2 C7 122.99(19) yes . .
Fe1 N2 C11 120.02(13) yes . .
C7 N2 C11 116.9(2) yes . .
N2 C7 C8 123.3(3) yes . .
C7 C8 C9 119.9(2) yes . .
C8 C9 C10 116.8(3) yes . .
C8 C9 C12 121.3(2) yes . .
C10 C9 C12 121.9(3) yes . .
C9 C10 C11 120.2(3) yes . .
N2 C11 C10 122.96(19) yes . .
Si1 C1 H1A 109.470 no . .
Si1 C1 H1B 109.468 no . .
Si1 C1 H1C 109.469 no . .
H1A C1 H1B 109.477 no . .
H1A C1 H1C 109.471 no . .
H1B C1 H1C 109.472 no . .
Si1 C2 H2A 109.468 no . .
Si1 C2 H2B 109.467 no . .
Si1 C2 H2C 109.473 no . .
H2A C2 H2B 109.467 no . .
H2A C2 H2C 109.478 no . .
H2B C2 H2C 109.473 no . .
Si1 C3 H3A 109.477 no . .
Si1 C3 H3B 109.474 no . .
Si1 C3 H3C 109.472 no . .
H3A C3 H3B 109.475 no . .
H3A C3 H3C 109.459 no . .
H3B C3 H3C 109.470 no . .
Si2 C4 H4A 109.473 no . .
Si2 C4 H4B 109.475 no . .
Si2 C4 H4C 109.470 no . .
H4A C4 H4B 109.473 no . .
H4A C4 H4C 109.471 no . .
H4B C4 H4C 109.465 no . .
Si2 C5 H5A 109.471 no . .
Si2 C5 H5B 109.474 no . .
Si2 C5 H5C 109.471 no . .
H5A C5 H5B 109.473 no . .
H5A C5 H5C 109.469 no . .
H5B C5 H5C 109.469 no . .
Si2 C6 H6A 109.474 no . .
Si2 C6 H6B 109.467 no . .
Si2 C6 H6C 109.470 no . .
H6A C6 H6B 109.475 no . .
H6A C6 H6C 109.472 no . .
H6B C6 H6C 109.469 no . .
N2 C7 H7 118.368 no . .
C8 C7 H7 118.368 no . .
C7 C8 H8 120.046 no . .
C9 C8 H8 120.052 no . .
C9 C10 H10 119.915 no . .
C11 C10 H10 119.912 no . .
N2 C11 H11 118.517 no . .
C10 C11 H11 118.528 no . .
C9 C12 H12A 109.467 no . .
C9 C12 H12B 109.473 no . .
C9 C12 H12C 109.477 no . .
H12A C12 H12B 109.469 no . .
H12A C12 H12C 109.473 no . .
H12B C12 H12C 109.469 no . .

loop_
_geom_bond_atom_site_label_1
_geom_bond_atom_site_label_2
_geom_bond_distance
_geom_bond_publ_flag
_geom_bond_site_symmetry_2
Fe1 Fe1 2.7294(11) yes 2_556
Fe1 S1 2.2004(14) yes .
Fe1 S1 2.1969(11) yes 2_556
Fe1 N1 1.921(2) yes .
Fe1 N2 2.093(2) yes .
Si1 N1 1.730(3) yes .
Si1 C1 1.864(4) yes .
Si1 C2 1.885(4) yes .
Si1 C3 1.868(3) yes .
Si2 N1 1.724(2) yes .
Si2 C4 1.880(5) yes .
Si2 C5 1.867(4) yes .
Si2 C6 1.870(3) yes .
N2 C7 1.335(3) yes .
N2 C11 1.342(3) yes .
C7 C8 1.379(4) yes .
C8 C9 1.382(4) yes .
C9 C10 1.383(3) yes .
C9 C12 1.496(4) yes .
C10 C11 1.375(4) yes .
C1 H1A 0.980 no .
C1 H1B 0.980 no .
C1 H1C 0.980 no .
C2 H2A 0.980 no .
C2 H2B 0.980 no .
C2 H2C 0.980 no .
C3 H3A 0.980 no .
C3 H3B 0.980 no .
C3 H3C 0.980 no .
C4 H4A 0.980 no .
C4 H4B 0.980 no .
C4 H4C 0.980 no .
C5 H5A 0.980 no .
C5 H5B 0.980 no .
C5 H5C 0.980 no .
C6 H6A 0.980 no .
C6 H6B 0.980 no .
C6 H6C 0.980 no .
C7 H7 0.950 no .
C8 H8 0.950 no .
C10 H10 0.950 no .
C11 H11 0.950 no .
C12 H12A 0.980 no .
C12 H12B 0.980 no .
C12 H12C 0.980 no .

loop_
_geom_contact_atom_site_label_1
_geom_contact_atom_site_label_2
_geom_contact_distance
_geom_contact_publ_flag
_geom_contact_site_symmetry_2
Fe1 C1 3.523(5) no .
Fe1 C5 3.505(4) no .
S1 C5 3.567(3) no 2_556
N1 C7 3.443(4) no .
N2 C9 2.801(4) no .
C3 C6 3.162(9) no .
C7 C10 2.694(4) no .
C8 C11 2.698(3) no .
Fe1 H1A 3.0576 no .
Fe1 H2A 3.4617 no .
Fe1 H5A 3.5150 no .
Fe1 H5C 3.2622 no .
Fe1 H7 3.0690 no .
Fe1 H11 3.0083 no .
Fe1 H11 3.3592 no 2_556
S1 H1A 2.8226 no .
S1 H2A 2.9686 no .
S1 H4B 3.1724 no 2_556
S1 H5C 2.7877 no 2_556
S1 H11 3.4180 no .
S1 H11 3.2970 no 2_556
Si1 H6B 3.5433 no .
Si1 H6C 3.5660 no .
Si2 H3A 3.3715 no .
N1 H1A 3.0754 no .
N1 H1C 3.2107 no .
N1 H2A 3.1316 no .
N1 H2B 3.1562 no .
N1 H3A 3.2203 no .
N1 H3B 3.2490 no .
N1 H4A 3.0585 no .
N1 H4B 3.2215 no .
N1 H5A 3.0688 no .
N1 H5C 3.2395 no .
N1 H6B 3.1049 no .
N1 H6C 3.3264 no .
N1 H7 2.9152 no .
N2 H1A 3.3585 no .
N2 H5A 3.4499 no .
N2 H8 3.2324 no .
N2 H10 3.2332 no .
C1 H2A 3.2255 no .
C1 H2C 3.1713 no .
C1 H3B 3.1233 no .
C1 H3C 3.1093 no .
C1 H7 3.2842 no .
C2 H1A 3.2811 no .
C2 H1B 3.1131 no .
C2 H3A 3.1583 no .
C2 H3C 3.0927 no .
C2 H4A 3.5426 no .
C2 H11 3.1890 no 2_556
C3 H1B 3.1460 no .
C3 H1C 3.0854 no .
C3 H2B 3.1565 no .
C3 H2C 3.1017 no .
C3 H6B 2.8988 no .
C3 H6C 2.7946 no .
C4 H5B 3.2705 no .
C4 H5C 3.1050 no .
C4 H6A 3.2947 no .
C4 H6C 3.0907 no .
C4 H11 3.4301 no 2_556
C5 H4B 3.1185 no .
C5 H4C 3.2608 no .
C5 H6A 2.9423 no .
C5 H6B 3.2344 no .
C6 H3A 2.6905 no .
C6 H3B 3.0020 no .
C6 H4A 3.3280 no .
C6 H4C 3.0686 no .
C6 H5A 3.2114 no .
C6 H5B 2.9589 no .
C7 H1A 3.4579 no .
C7 H1C 3.2740 no .
C7 H5A 3.3150 no .
C7 H11 3.1399 no .
C8 H10 3.2220 no .
C8 H12A 3.0295 no .
C8 H12B 3.2112 no .
C8 H12C 2.5732 no .
C9 H7 3.2378 no .
C9 H11 3.2387 no .
C10 H8 3.2230 no .
C10 H12A 2.8856 no .
C10 H12B 2.6680 no .
C10 H12C 3.2870 no .
C11 H2A 3.3353 no 2_556
C11 H4B 3.5531 no 2_556
C11 H7 3.1402 no .
C12 H8 2.6741 no .
C12 H10 2.6840 no .
H1A H2A 3.1615 no .
H1A H2C 3.5152 no .
H1A H7 3.2576 no .
H1B H2A 3.3548 no .
H1B H2C 2.9285 no .
H1B H3B 3.3988 no .
H1B H3C 2.9651 no .
H1C H3B 2.9164 no .
H1C H3C 3.2946 no .
H1C H7 2.7449 no .
H2A H11 2.5972 no 2_556
H2B H3A 3.0142 no .
H2B H3C 3.3493 no .
H2B H4A 2.8344 no .
H2B H11 2.9741 no 2_556
H2C H3A 3.3639 no .
H2C H3C 2.8883 no .
H3A H6A 3.5731 no .
H3A H6B 2.6793 no .
H3A H6C 2.0783 no .
H3B H6B 2.4521 no .
H3B H6C 2.8457 no .
H4A H6C 3.1042 no .
H4A H11 3.0461 no 2_556
H4B H5B 3.4421 no .
H4B H5C 2.8721 no .
H4B H11 3.0073 no 2_556
H4C H5B 3.1952 no .
H4C H5C 3.4098 no .
H4C H6A 3.0470 no .
H4C H6C 3.0926 no .
H5A H6A 3.2854 no .
H5A H6B 3.2013 no .
H5A H7 2.9738 no .
H5B H6A 2.6305 no .
H5B H6B 3.3417 no .
H7 H8 2.3058 no .
H8 H12A 3.1684 no .
H8 H12B 3.4675 no .
H8 H12C 2.3912 no .
H10 H11 2.3026 no .
H10 H12A 2.9273 no .
H10 H12B 2.5597 no .
H10 H12C 3.5853 no .
S1 H12A 3.2396 no 1_445
S1 H12B 3.4399 no 2_656
S1 H12C 3.4110 no 2_656
N2 H12A 2.9892 no 2_666
C1 H3C 3.1860 no 2_657
C1 H10 3.2102 no 2_656
C1 H12B 3.2521 no 2_656
C2 H6C 3.4413 no 2_557
C2 H12C 3.5575 no 1_445
C3 H1B 3.2162 no 2_657
C3 H4A 3.5435 no 2_557
C4 H1C 3.2273 no 1_455
C4 H6A 3.2449 no 2_567
C5 H2C 3.3961 no 1_565
C5 H3B 3.5604 no 2_667
C5 H12A 3.4086 no 2_666
C5 H12B 3.4139 no 2_666
C6 H4C 3.3279 no 2_567
C6 H7 3.0645 no 2_667
C6 H8 3.0730 no 2_667
C7 H6A 3.4179 no 2_667
C7 H6B 3.4224 no 2_667
C7 H12A 3.5337 no 2_666
C8 H6A 3.3885 no 2_667
C8 H6C 3.4097 no 2_667
C9 H1A 3.4253 no 2_656
C10 H1A 3.2285 no 2_656
C10 H1B 3.2112 no 2_656
C10 H12A 3.4755 no 2_666
C11 H12A 2.9268 no 2_666
C12 H1A 3.5250 no 2_656
C12 H2A 3.3408 no 1_665
C12 H5A 3.5508 no 2_666
C12 H5C 3.3313 no 2_666
C12 H12B 3.5601 no 2_766
C12 H12C 3.1026 no 2_766
H1A C9 3.4253 no 2_656
H1A C10 3.2285 no 2_656
H1A C12 3.5250 no 2_656
H1A H10 3.0729 no 2_656
H1A H12B 2.8464 no 2_656
H1B C3 3.2162 no 2_657
H1B C10 3.2112 no 2_656
H1B H3A 3.5938 no 2_657
H1B H3B 3.1634 no 2_657
H1B H3C 2.4929 no 2_657
H1B H10 2.6035 no 2_656
H1B H12B 2.8305 no 2_656
H1C C4 3.2273 no 1_655
H1C H3C 3.0730 no 2_657
H1C H4A 3.1418 no 1_655
H1C H4B 2.9876 no 1_655
H1C H4C 3.0060 no 1_655
H1C H6A 3.5537 no 2_667
H1C H10 3.5004 no 2_656
H2A C12 3.3408 no 1_445
H2A H8 3.4779 no 1_445
H2A H12A 2.9810 no 1_445
H2A H12B 3.2175 no 2_656
H2A H12C 2.8480 no 1_445
H2B H3A 2.7120 no 2_557
H2B H6C 2.8946 no 2_557
H2C C5 3.3961 no 1_545
H2C H4A 3.5065 no 2_557
H2C H4C 3.5801 no 2_557
H2C H5B 2.6645 no 1_545
H2C H5C 3.3801 no 1_545
H2C H6C 3.1425 no 2_557
H2C H8 3.4619 no 1_445
H2C H12B 3.3807 no 2_656
H2C H12C 3.4115 no 1_445
H3A H1B 3.5938 no 2_657
H3A H2B 2.7120 no 2_557
H3A H4A 3.2045 no 2_557
H3A H10 3.3373 no 1_556
H3B C5 3.5604 no 2_667
H3B H1B 3.1634 no 2_657
H3B H5A 2.8938 no 2_667
H3B H5B 3.3600 no 2_667
H3B H10 3.5637 no 1_556
H3C C1 3.1860 no 2_657
H3C H1B 2.4929 no 2_657
H3C H1C 3.0730 no 2_657
H3C H3C 3.0622 no 2_657
H3C H4A 3.0000 no 2_557
H3C H10 3.4375 no 1_556
H4A C3 3.5435 no 2_557
H4A H1C 3.1418 no 1_455
H4A H2C 3.5065 no 2_557
H4A H3A 3.2045 no 2_557
H4A H3C 3.0000 no 2_557
H4B H1C 2.9876 no 1_455
H4B H6A 3.3788 no 2_567
H4B H8 3.2931 no 1_455
H4C C6 3.3279 no 2_567
H4C H1C 3.0060 no 1_455
H4C H2C 3.5801 no 2_557
H4C H5B 2.9033 no 2_567
H4C H6A 2.3676 no 2_567
H4C H8 3.5803 no 1_455
H5A C12 3.5508 no 2_666
H5A H3B 2.8938 no 2_667
H5A H6B 3.2928 no 2_667
H5A H12A 3.0528 no 2_666
H5A H12B 3.1430 no 2_666
H5B H2C 2.6645 no 1_565
H5B H3B 3.3600 no 2_667
H5B H4C 2.9033 no 2_567
H5B H6A 3.5947 no 2_567
H5C C12 3.3313 no 2_666
H5C H2C 3.3801 no 1_565
H5C H8 3.2891 no 1_455
H5C H12A 2.8608 no 2_666
H5C H12B 2.9632 no 2_666
H5C H12C 2.8400 no 1_455
H6A C4 3.2449 no 2_567
H6A C7 3.4179 no 2_667
H6A C8 3.3885 no 2_667
H6A H1C 3.5537 no 2_667
H6A H4B 3.3788 no 2_567
H6A H4C 2.3676 no 2_567
H6A H5B 3.5947 no 2_567
H6A H7 2.7765 no 2_667
H6A H8 2.7379 no 2_667
H6B C7 3.4224 no 2_667
H6B H5A 3.2928 no 2_667
H6B H6B 2.8951 no 2_667
H6B H7 2.6680 no 2_667
H6B H8 3.3208 no 2_667
H6C C2 3.4413 no 2_557
H6C C8 3.4097 no 2_667
H6C H2B 2.8946 no 2_557
H6C H2C 3.1425 no 2_557
H6C H7 3.2714 no 2_667
H6C H8 2.6926 no 2_667
H7 C6 3.0645 no 2_667
H7 H6A 2.7765 no 2_667
H7 H6B 2.6680 no 2_667
H7 H6C 3.2714 no 2_667
H8 C6 3.0730 no 2_667
H8 H2A 3.4779 no 1_665
H8 H2C 3.4619 no 1_665
H8 H4B 3.2931 no 1_655
H8 H4C 3.5803 no 1_655
H8 H5C 3.2891 no 1_655
H8 H6A 2.7379 no 2_667
H8 H6B 3.3208 no 2_667
H8 H6C 2.6926 no 2_667
H10 C1 3.2102 no 2_656
H10 H1A 3.0729 no 2_656
H10 H1B 2.6035 no 2_656
H10 H1C 3.5004 no 2_656
H10 H3A 3.3373 no 1_554
H10 H3B 3.5637 no 1_554
H10 H3C 3.4375 no 1_554
H11 H12A 3.0590 no 2_666
H12A S1 3.2396 no 1_665
H12A N2 2.9892 no 2_666
H12A C5 3.4086 no 2_666
H12A C7 3.5337 no 2_666
H12A C10 3.4755 no 2_666
H12A C11 2.9268 no 2_666
H12A H2A 2.9810 no 1_665
H12A H5A 3.0528 no 2_666
H12A H5C 2.8608 no 2_666
H12A H11 3.0590 no 2_666
H12A H12C 3.2605 no 2_766
H12B S1 3.4399 no 2_656
H12B C1 3.2521 no 2_656
H12B C5 3.4139 no 2_666
H12B C12 3.5601 no 2_766
H12B H1A 2.8464 no 2_656
H12B H1B 2.8305 no 2_656
H12B H2A 3.2175 no 2_656
H12B H2C 3.3807 no 2_656
H12B H5A 3.1430 no 2_666
H12B H5C 2.9632 no 2_666
H12B H12C 2.8199 no 2_766
H12C S1 3.4110 no 2_656
H12C C2 3.5575 no 1_665
H12C C12 3.1026 no 2_766
H12C H2A 2.8480 no 1_665
H12C H2C 3.4115 no 1_665
H12C H5C 2.8400 no 1_655
H12C H12A 3.2605 no 2_766
H12C H12B 2.8199 no 2_766
H12C H12C 2.7322 no 2_766

loop_
_geom_torsion_atom_site_label_1
_geom_torsion_atom_site_label_2
_geom_torsion_atom_site_label_3
_geom_torsion_atom_site_label_4
_geom_torsion
_geom_torsion_publ_flag
_geom_torsion_site_symmetry_1
_geom_torsion_site_symmetry_3
_geom_torsion_site_symmetry_4
Fe1 Fe1 S1 Fe1 0.0 no 2_556 . 2_556
S1 Fe1 Fe1 S1 180.00(3) no . 2_556 2_556
S1 Fe1 Fe1 S1 -0.00(2) no . 2_556 .
S1 Fe1 Fe1 N1 -89.88(5) no . 2_556 2_556
S1 Fe1 Fe1 N2 91.34(4) no . 2_556 2_556
Fe1 Fe1 S1 Fe1 -0.000(13) no 2_556 2_556 2_556
S1 Fe1 Fe1 S1 0.00(2) no 2_556 2_556 2_556
S1 Fe1 Fe1 S1 180.00(3) no 2_556 2_556 .
S1 Fe1 Fe1 N1 90.12(5) no 2_556 2_556 2_556
S1 Fe1 Fe1 N2 -88.66(4) no 2_556 2_556 2_556
Fe1 Fe1 N1 Si1 82.34(15) no 2_556 . .
Fe1 Fe1 N1 Si2 -83.32(15) no 2_556 . .
N1 Fe1 Fe1 S1 89.88(12) no . 2_556 2_556
N1 Fe1 Fe1 S1 -90.12(12) no . 2_556 .
N1 Fe1 Fe1 N1 180.00(12) no . 2_556 2_556
N1 Fe1 Fe1 N2 1.22(12) no . 2_556 2_556
Fe1 Fe1 N2 C7 -172.23(14) no 2_556 . .
Fe1 Fe1 N2 C11 3.42(18) no 2_556 . .
N2 Fe1 Fe1 S1 -91.34(8) no . 2_556 2_556
N2 Fe1 Fe1 S1 88.66(8) no . 2_556 .
N2 Fe1 Fe1 N1 -1.22(8) no . 2_556 2_556
N2 Fe1 Fe1 N2 180.00(7) no . 2_556 2_556
S1 Fe1 S1 Fe1 0.00(3) no . 2_556 2_556
S1 Fe1 S1 Fe1 0.00(3) no 2_556 . 2_556
S1 Fe1 N1 Si1 18.63(13) no . . .
S1 Fe1 N1 Si2 -147.03(8) no . . .
N1 Fe1 S1 Fe1 134.36(7) no . . 2_556
S1 Fe1 N2 C7 -118.84(16) no . . .
S1 Fe1 N2 C11 56.81(17) no . . .
N2 Fe1 S1 Fe1 -108.56(8) no . . 2_556
S1 Fe1 N1 Si1 146.00(8) no 2_556 . .
S1 Fe1 N1 Si2 -19.66(12) no 2_556 . .
N1 Fe1 S1 Fe1 -134.48(7) no . 2_556 2_556
S1 Fe1 N2 C7 133.61(16) no 2_556 . .
S1 Fe1 N2 C11 -50.74(17) no 2_556 . .
N2 Fe1 S1 Fe1 107.08(6) no . 2_556 2_556
N1 Fe1 N2 C7 7.0(2) no . . .
N1 Fe1 N2 C11 -177.38(16) no . . .
N2 Fe1 N1 Si1 -96.48(12) no . . .
N2 Fe1 N1 Si2 97.86(13) no . . .
C1 Si1 N1 Fe1 47.79(14) no . . .
C1 Si1 N1 Si2 -148.02(13) no . . .
C2 Si1 N1 Fe1 -72.65(18) no . . .
C2 Si1 N1 Si2 91.53(17) no . . .
C3 Si1 N1 Fe1 167.99(19) no . . .
C3 Si1 N1 Si2 -27.8(2) no . . .
C4 Si2 N1 Fe1 77.6(2) no . . .
C4 Si2 N1 Si1 -86.4(2) no . . .
C5 Si2 N1 Fe1 -42.68(16) no . . .
C5 Si2 N1 Si1 153.29(14) no . . .
C6 Si2 N1 Fe1 -160.2(2) no . . .
C6 Si2 N1 Si1 35.8(2) no . . .
Fe1 N2 C7 C8 175.22(18) no . . .
Fe1 N2 C11 C10 -175.44(19) no . . .
C7 N2 C11 C10 0.5(4) no . . .
C11 N2 C7 C8 -0.5(4) no . . .
N2 C7 C8 C9 0.4(5) no . . .
C7 C8 C9 C10 -0.1(5) no . . .
C7 C8 C9 C12 -178.9(3) no . . .
C8 C9 C10 C11 0.0(5) no . . .
C12 C9 C10 C11 178.8(3) no . . .
C9 C10 C11 N2 -0.2(5) no . . .
